data_7031527
loop_
_publ_author_name
'Loh, Claas'
'Seupel, Susanne'
'Koch, Alexander'
'G\"orls, Helmar'
'Krieck, Sven'
'Westerhausen, Matthias'

_publ_section_title
;
 Strong intramolecular calcium-\p interactions with aryl substituents -
 requirements and limitations.
;
_journal_issue 38
_journal_name_full 'Dalton transactions (Cambridge, England : 2003)'
_journal_page_first 14440
_journal_page_last 14449
_journal_paper_doi 10.1039/c4dt00949e
_journal_volume 43
_journal_year 2014
_chemical_formula_moiety 'C26 H40 K N3 O2'
_chemical_formula_sum 'C26 H40 K N3 O2'
_chemical_formula_weight 465.71
_space_group_IT_number 14
_symmetry_cell_setting monoclinic
_symmetry_space_group_name_Hall '-P 2yn'
_symmetry_space_group_name_H-M 'P 1 21/n 1'
_atom_sites_solution_hydrogens difmap
_atom_sites_solution_primary direct
_atom_sites_solution_secondary difmap
_audit_creation_method SHELXL-97
_cell_angle_alpha 90.00
_cell_angle_beta 112.840(1)
_cell_angle_gamma 90.00
_cell_formula_units_Z 4
_cell_length_a 10.2690(1)
_cell_length_b 24.2935(3)
_cell_length_c 11.7753(2)
_cell_measurement_reflns_used 16968
_cell_measurement_temperature 133(2)
_cell_measurement_theta_max 27.51
_cell_measurement_theta_min 2.06
_cell_volume 2707.25(7)
_computing_cell_refinement DENZO
_computing_data_collection COLLECT
_computing_data_reduction DENZO
_computing_molecular_graphics SHELXTL/PC
_computing_publication_material SHELXL-97
_computing_structure_refinement 'SHELXL-97 (Sheldrick, 2008)'
_computing_structure_solution 'SHELXS-97 (Sheldrick, 2008)'
_diffrn_ambient_temperature 133(2)
_diffrn_measured_fraction_theta_full 0.997
_diffrn_measured_fraction_theta_max 0.997
_diffrn_measurement_device_type KappaCCD
_diffrn_measurement_method 'phi- + omega-scan'
_diffrn_radiation_monochromator graphite
_diffrn_radiation_source 'fine-focus sealed tube'
_diffrn_radiation_type MoK\a
_diffrn_radiation_wavelength 0.71073
_diffrn_reflns_av_R_equivalents 0.0288
_diffrn_reflns_av_sigmaI/netI 0.0307
_diffrn_reflns_limit_h_max 13
_diffrn_reflns_limit_h_min -12
_diffrn_reflns_limit_k_max 30
_diffrn_reflns_limit_k_min -31
_diffrn_reflns_limit_l_max 15
_diffrn_reflns_limit_l_min -12
_diffrn_reflns_number 16968
_diffrn_reflns_theta_full 27.51
_diffrn_reflns_theta_max 27.51
_diffrn_reflns_theta_min 2.06
_exptl_absorpt_coefficient_mu 0.221
_exptl_absorpt_correction_type none
_exptl_crystal_colour colourless
_exptl_crystal_density_diffrn 1.143
_exptl_crystal_density_method 'not measured'
_exptl_crystal_description prism
_exptl_crystal_F_000 1008
_exptl_crystal_size_max 0.074
_exptl_crystal_size_mid 0.048
_exptl_crystal_size_min 0.042
_refine_diff_density_max 0.320
_refine_diff_density_min -0.246
_refine_diff_density_rms 0.044
_refine_ls_extinction_method none
_refine_ls_goodness_of_fit_ref 1.054
_refine_ls_hydrogen_treatment refall
_refine_ls_matrix_type full
_refine_ls_number_parameters 449
_refine_ls_number_reflns 6209
_refine_ls_number_restraints 0
_refine_ls_restrained_S_all 1.054
_refine_ls_R_factor_all 0.0538
_refine_ls_R_factor_gt 0.0424
_refine_ls_shift/su_max 0.001
_refine_ls_shift/su_mean 0.000
_refine_ls_structure_factor_coef Fsqd
_refine_ls_weighting_details 'calc w=1/[\s^2^(Fo^2^)+(0.0367P)^2^+1.5398P] where P=(Fo^2^+2Fc^2^)/3'
_refine_ls_weighting_scheme calc
_refine_ls_wR_factor_gt 0.0955
_refine_ls_wR_factor_ref 0.1022
_reflns_number_gt 5265
_reflns_number_total 6209
_reflns_threshold_expression >2sigma(I)
_cod_data_source_file c4dt00949e2.cif
_cod_data_source_block FO5335
_cod_depositor_comments 'Adding full bibliography for 7031525--7031529.cif.'
_cod_original_cell_volume 2707.25(6)
_cod_original_sg_symbol_H-M 'P 21/n'
_cod_database_code 7031527

loop_
_symmetry_equiv_pos_as_xyz
'x, y, z'
'-x+1/2, y+1/2, -z+1/2'
'-x, -y, -z'
'x-1/2, -y-1/2, z-1/2'

loop_
_atom_site_label
_atom_site_type_symbol
_atom_site_fract_x
_atom_site_fract_y
_atom_site_fract_z
_atom_site_U_iso_or_equiv
_atom_site_adp_type
_atom_site_occupancy
_atom_site_symmetry_multiplicity
_atom_site_calc_flag
K1 K 0.05529(3) 0.563501(13) 0.08568(3) 0.02379(9) Uani 1 1 d
O1 O 0.31237(14) 0.60691(5) 0.22985(14) 0.0468(4) Uani 1 1 d
O2 O 0.09112(16) 0.62296(6) 0.30665(11) 0.0467(4) Uani 1 1 d
N1 N 0.05678(13) 0.44311(5) 0.17572(11) 0.0194(2) Uani 1 1 d
N3 N -0.15412(13) 0.48826(5) 0.07959(11) 0.0233(3) Uani 1 1 d
N2 N 0.15767(12) 0.35795(5) 0.26892(11) 0.0195(2) Uani 1 1 d
C1 C 0.15135(14) 0.41088(6) 0.26887(12) 0.0182(3) Uani 1 1 d
C2 C 0.27364(17) 0.44079(6) 0.37061(14) 0.0260(3) Uani 1 1 d
C3 C 0.3548(3) 0.40243(8) 0.4765(2) 0.0498(6) Uani 1 1 d
H3C H 0.431(2) 0.4231(9) 0.542(2) 0.055(6) Uiso 1 1 d
H3B H 0.398(3) 0.3689(11) 0.447(2) 0.073(8) Uiso 1 1 d
H3A H 0.285(2) 0.3912(8) 0.5113(19) 0.038(6) Uiso 1 1 d
C4 C 0.3734(2) 0.46157(8) 0.3092(2) 0.0397(4) Uani 1 1 d
H4C H 0.454(2) 0.4827(9) 0.372(2) 0.051(6) Uiso 1 1 d
H4B H 0.418(2) 0.4285(9) 0.286(2) 0.048(6) Uiso 1 1 d
H4A H 0.320(3) 0.4873(10) 0.235(2) 0.065(7) Uiso 1 1 d
C5 C 0.2210(2) 0.49066(7) 0.41886(17) 0.0342(4) Uani 1 1 d
H5C H 0.303(2) 0.5114(8) 0.4772(18) 0.039(5) Uiso 1 1 d
H5B H 0.167(2) 0.5156(9) 0.353(2) 0.046(6) Uiso 1 1 d
H5A H 0.160(2) 0.4785(9) 0.466(2) 0.050(6) Uiso 1 1 d
C6 C -0.06734(15) 0.45793(6) 0.17857(13) 0.0191(3) Uani 1 1 d
C7 C -0.11409(17) 0.44560(6) 0.27558(14) 0.0247(3) Uani 1 1 d
H7 H -0.0508(19) 0.4260(7) 0.3484(17) 0.029(5) Uiso 1 1 d
C8 C -0.24417(19) 0.46212(7) 0.26791(17) 0.0331(4) Uani 1 1 d
H8 H -0.275(2) 0.4524(8) 0.3342(19) 0.039(5) Uiso 1 1 d
C9 C -0.33214(19) 0.49224(8) 0.16582(18) 0.0368(4) Uani 1 1 d
H9 H -0.423(2) 0.5042(8) 0.1567(19) 0.045(6) Uiso 1 1 d
C10 C -0.28081(17) 0.50406(7) 0.07670(16) 0.0309(4) Uani 1 1 d
H10 H -0.338(2) 0.5253(8) 0.0036(18) 0.036(5) Uiso 1 1 d
C11 C 0.06598(15) 0.32620(6) 0.16864(13) 0.0192(3) Uani 1 1 d
C12 C -0.04726(15) 0.29723(6) 0.17946(13) 0.0217(3) Uani 1 1 d
C13 C -0.12487(17) 0.26107(6) 0.08503(14) 0.0263(3) Uani 1 1 d
H13 H -0.202(2) 0.2397(8) 0.0929(17) 0.037(5) Uiso 1 1 d
C14 C -0.09308(18) 0.25347(6) -0.01739(15) 0.0285(3) Uani 1 1 d
H14 H -0.1489(19) 0.2288(7) -0.0808(17) 0.030(5) Uiso 1 1 d
C15 C 0.01960(17) 0.28180(6) -0.02714(14) 0.0263(3) Uani 1 1 d
H15 H 0.0424(19) 0.2770(7) -0.0997(17) 0.031(5) Uiso 1 1 d
C16 C 0.10180(16) 0.31794(6) 0.06554(13) 0.0222(3) Uani 1 1 d
C17 C -0.07952(16) 0.30211(6) 0.29439(14) 0.0255(3) Uani 1 1 d
H17 H -0.0321(19) 0.3348(8) 0.3387(17) 0.032(5) Uiso 1 1 d
C18 C -0.23717(19) 0.30661(9) 0.2665(2) 0.0377(4) Uani 1 1 d
H18C H -0.281(2) 0.3362(10) 0.210(2) 0.053(6) Uiso 1 1 d
H18B H -0.255(2) 0.3140(9) 0.343(2) 0.047(6) Uiso 1 1 d
H18A H -0.288(2) 0.2726(9) 0.230(2) 0.051(6) Uiso 1 1 d
C19 C -0.0134(2) 0.25375(8) 0.38048(17) 0.0343(4) Uani 1 1 d
H19C H -0.059(2) 0.2189(8) 0.3419(17) 0.033(5) Uiso 1 1 d
H19B H -0.025(2) 0.2577(9) 0.462(2) 0.046(6) Uiso 1 1 d
H19A H 0.090(2) 0.2520(9) 0.397(2) 0.049(6) Uiso 1 1 d
C20 C 0.23247(17) 0.34575(7) 0.06085(15) 0.0270(3) Uani 1 1 d
H20 H 0.2321(17) 0.3829(7) 0.0869(15) 0.020(4) Uiso 1 1 d
C21 C 0.2363(2) 0.34735(8) -0.06750(18) 0.0366(4) Uani 1 1 d
H21C H 0.247(2) 0.3112(9) -0.0982(19) 0.047(6) Uiso 1 1 d
H21B H 0.323(2) 0.3689(9) -0.064(2) 0.050(6) Uiso 1 1 d
H21A H 0.149(2) 0.3652(8) -0.1272(19) 0.042(5) Uiso 1 1 d
C22 C 0.36672(19) 0.31769(9) 0.15079(19) 0.0370(4) Uani 1 1 d
H22C H 0.367(2) 0.3181(8) 0.235(2) 0.039(5) Uiso 1 1 d
H22B H 0.451(2) 0.3371(9) 0.1520(19) 0.046(6) Uiso 1 1 d
H22A H 0.370(2) 0.2795(9) 0.1241(19) 0.046(6) Uiso 1 1 d
C23 C 0.3897(3) 0.61467(11) 0.1542(3) 0.0659(7) Uani 1 1 d
H23C H 0.389(3) 0.5774(14) 0.114(3) 0.096(10) Uiso 1 1 d
H23B H 0.491(3) 0.6242(11) 0.207(3) 0.083(9) Uiso 1 1 d
H23A H 0.343(3) 0.6439(11) 0.088(2) 0.063(7) Uiso 1 1 d
C24 C 0.3016(3) 0.65614(8) 0.2900(2) 0.0520(6) Uani 1 1 d
H24B H 0.248(2) 0.6840(8) 0.2288(18) 0.038(5) Uiso 1 1 d
H24A H 0.398(3) 0.6698(9) 0.338(2) 0.058(7) Uiso 1 1 d
C25 C 0.2298(3) 0.64367(9) 0.37521(19) 0.0591(7) Uani 1 1 d
H25B H 0.286(2) 0.6162(10) 0.441(2) 0.056(6) Uiso 1 1 d
H25A H 0.226(3) 0.6776(12) 0.419(2) 0.078(8) Uiso 1 1 d
C26 C 0.0142(4) 0.61391(13) 0.3822(2) 0.0690(9) Uani 1 1 d
H26B H -0.003(3) 0.6494(12) 0.413(3) 0.078(8) Uiso 1 1 d
H26A H 0.069(3) 0.5896(11) 0.453(3) 0.072(8) Uiso 1 1 d
H26C H -0.076(3) 0.5954(11) 0.334(3) 0.073(9) Uiso 1 1 d

loop_
_atom_site_aniso_label
_atom_site_aniso_U_11
_atom_site_aniso_U_22
_atom_site_aniso_U_33
_atom_site_aniso_U_23
_atom_site_aniso_U_13
_atom_site_aniso_U_12
K1 0.02428(17) 0.02711(17) 0.01826(16) -0.00380(12) 0.00640(13) -0.00303(12)
O1 0.0353(7) 0.0254(6) 0.0630(9) -0.0021(6) 0.0007(7) -0.0048(5)
O2 0.0680(10) 0.0439(8) 0.0221(6) 0.0007(5) 0.0110(6) 0.0146(7)
N1 0.0192(6) 0.0213(6) 0.0162(6) 0.0007(4) 0.0054(5) 0.0018(5)
N3 0.0200(6) 0.0248(6) 0.0222(6) 0.0024(5) 0.0051(5) 0.0024(5)
N2 0.0190(6) 0.0203(6) 0.0179(6) -0.0005(5) 0.0058(5) -0.0007(4)
C1 0.0169(7) 0.0226(7) 0.0146(6) -0.0003(5) 0.0056(5) 0.0000(5)
C2 0.0252(8) 0.0201(7) 0.0244(8) -0.0024(6) 0.0006(6) -0.0007(6)
C3 0.0513(13) 0.0303(10) 0.0357(10) 0.0026(8) -0.0184(10) -0.0047(9)
C4 0.0242(9) 0.0394(10) 0.0507(12) -0.0109(9) 0.0090(8) -0.0091(8)
C5 0.0375(10) 0.0286(8) 0.0276(9) -0.0088(7) 0.0029(8) -0.0022(7)
C6 0.0203(7) 0.0176(6) 0.0183(7) -0.0021(5) 0.0062(6) -0.0012(5)
C7 0.0272(8) 0.0255(8) 0.0225(7) 0.0010(6) 0.0109(6) 0.0015(6)
C8 0.0329(9) 0.0379(9) 0.0353(9) -0.0006(7) 0.0207(8) 0.0023(7)
C9 0.0239(9) 0.0438(10) 0.0450(10) -0.0015(8) 0.0161(8) 0.0081(7)
C10 0.0219(8) 0.0327(8) 0.0327(9) 0.0025(7) 0.0047(7) 0.0058(6)
C11 0.0176(7) 0.0171(6) 0.0191(7) 0.0003(5) 0.0029(5) 0.0020(5)
C12 0.0214(7) 0.0187(7) 0.0214(7) 0.0023(5) 0.0045(6) 0.0015(5)
C13 0.0227(8) 0.0224(7) 0.0268(8) 0.0020(6) 0.0020(6) -0.0025(6)
C14 0.0317(9) 0.0220(7) 0.0221(7) -0.0034(6) -0.0003(6) -0.0008(6)
C15 0.0321(9) 0.0235(7) 0.0201(7) -0.0011(6) 0.0067(6) 0.0045(6)
C16 0.0232(7) 0.0201(7) 0.0220(7) 0.0012(5) 0.0072(6) 0.0042(6)
C17 0.0245(8) 0.0254(8) 0.0270(8) -0.0014(6) 0.0106(6) -0.0038(6)
C18 0.0271(9) 0.0432(11) 0.0455(11) -0.0012(9) 0.0173(8) 0.0012(8)
C19 0.0331(10) 0.0406(10) 0.0302(9) 0.0090(7) 0.0133(8) 0.0003(8)
C20 0.0299(8) 0.0270(8) 0.0283(8) -0.0021(6) 0.0160(7) 0.0005(6)
C21 0.0434(11) 0.0385(10) 0.0363(10) -0.0015(8) 0.0246(9) 0.0045(8)
C22 0.0259(9) 0.0441(11) 0.0414(11) -0.0011(8) 0.0133(8) 0.0034(8)
C23 0.0397(13) 0.0494(14) 0.105(2) 0.0030(15) 0.0247(14) -0.0100(11)
C24 0.0564(13) 0.0220(8) 0.0440(11) 0.0002(8) -0.0174(10) -0.0034(8)
C25 0.0890(18) 0.0279(10) 0.0301(10) -0.0076(8) -0.0101(11) 0.0065(10)
C26 0.106(2) 0.0721(18) 0.0383(12) 0.0120(12) 0.0387(15) 0.0438(18)

loop_
_atom_type_symbol
_atom_type_description
_atom_type_scat_dispersion_real
_atom_type_scat_dispersion_imag
_atom_type_scat_source
C C 0.0033 0.0016 'International Tables Vol C Tables 4.2.6.8 and 6.1.1.4'
H H 0.0000 0.0000 'International Tables Vol C Tables 4.2.6.8 and 6.1.1.4'
N N 0.0061 0.0033 'International Tables Vol C Tables 4.2.6.8 and 6.1.1.4'
O O 0.0106 0.0060 'International Tables Vol C Tables 4.2.6.8 and 6.1.1.4'
K K 0.2009 0.2494 'International Tables Vol C Tables 4.2.6.8 and 6.1.1.4'

loop_
_geom_angle_atom_site_label_1
_geom_angle_atom_site_label_2
_geom_angle_atom_site_label_3
_geom_angle
_geom_angle_site_symmetry_1
_geom_angle_site_symmetry_3
O1 K1 N3 144.44(4) . .
O1 K1 N3 94.65(4) . 3_565
N3 K1 N3 99.78(3) . 3_565
O1 K1 N1 125.55(4) . 3_565
N3 K1 N1 87.21(4) . 3_565
N3 K1 N1 47.88(3) 3_565 3_565
O1 K1 O2 59.37(5) . .
N3 K1 O2 100.28(4) . .
N3 K1 O2 153.73(4) 3_565 .
N1 K1 O2 149.93(4) 3_565 .
O1 K1 N1 105.98(4) . .
N3 K1 N1 45.34(3) . .
N3 K1 N1 81.97(3) 3_565 .
N1 K1 N1 105.22(3) 3_565 .
O2 K1 N1 100.50(4) . .
O1 K1 C6 105.87(4) . 3_565
N3 K1 C6 100.82(4) . 3_565
N3 K1 C6 25.35(3) 3_565 3_565
N1 K1 C6 24.63(3) 3_565 3_565
O2 K1 C6 157.19(4) . 3_565
N1 K1 C6 100.45(3) . 3_565
O1 K1 C6 120.35(4) . .
N3 K1 C6 25.08(3) . .
N3 K1 C6 99.90(4) 3_565 .
N1 K1 C6 105.95(4) 3_565 .
O2 K1 C6 91.28(4) . .
N1 K1 C6 24.27(3) . .
C6 K1 C6 111.53(3) 3_565 .
O1 K1 C23 23.12(7) . .
N3 K1 C23 158.12(6) . .
N3 K1 C23 74.26(6) 3_565 .
N1 K1 C23 102.83(6) 3_565 .
O2 K1 C23 80.83(7) . .
N1 K1 C23 112.81(5) . .
C6 K1 C23 82.83(6) 3_565 .
C6 K1 C23 133.83(6) . .
O1 K1 C16 98.28(4) . 3_565
N3 K1 C16 109.38(4) . 3_565
N3 K1 C16 103.79(4) 3_565 3_565
N1 K1 C16 64.87(3) 3_565 3_565
O2 K1 C16 85.26(4) . 3_565
N1 K1 C16 154.59(4) . 3_565
C6 K1 C16 79.66(4) 3_565 3_565
C6 K1 C16 132.37(4) . 3_565
C23 K1 C16 92.50(6) . 3_565
O1 K1 C24 21.59(5) . .
N3 K1 C24 140.45(5) . .
N3 K1 C24 113.55(5) 3_565 .
N1 K1 C24 130.87(5) 3_565 .
O2 K1 C24 42.09(6) . .
N1 K1 C24 117.30(4) . .
C6 K1 C24 118.47(5) 3_565 .
C6 K1 C24 122.99(5) . .
C23 K1 C24 39.29(7) . .
C16 K1 C24 83.53(4) 3_565 .
O1 K1 K1 133.86(3) . 3_565
N3 K1 K1 50.07(3) . 3_565
N3 K1 K1 49.72(3) 3_565 3_565
N1 K1 K1 55.98(2) 3_565 3_565
O2 K1 K1 146.71(3) . 3_565
N1 K1 K1 49.25(2) . 3_565
C6 K1 K1 56.09(3) 3_565 3_565
C6 K1 K1 55.44(3) . 3_565
C23 K1 K1 120.48(5) . 3_565
C16 K1 K1 116.26(3) 3_565 3_565
C24 K1 K1 155.19(4) . 3_565
C24 O1 C23 111.95(18) . .
C24 O1 K1 113.09(12) . .
C23 O1 K1 107.59(15) . .
C26 O2 C25 112.1(2) . .
C26 O2 K1 125.74(17) . .
C25 O2 K1 115.98(13) . .
C6 N1 C1 120.84(12) . .
C6 N1 K1 93.05(8) . 3_565
C1 N1 K1 133.47(9) . 3_565
C6 N1 K1 82.92(8) . .
C1 N1 K1 135.11(9) . .
K1 N1 K1 74.78(3) 3_565 .
C10 N3 C6 118.50(13) . .
C10 N3 K1 122.68(10) . .
C6 N3 K1 95.13(8) . .
C10 N3 K1 135.63(10) . 3_565
C6 N3 K1 93.31(8) . 3_565
K1 N3 K1 80.22(3) . 3_565
C1 N2 C11 121.70(12) . .
N2 C1 N1 125.63(13) . .
N2 C1 C2 116.43(12) . .
N1 C1 C2 117.19(12) . .
C3 C2 C5 110.01(16) . .
C3 C2 C1 111.76(13) . .
C5 C2 C1 111.42(13) . .
C3 C2 C4 109.33(17) . .
C5 C2 C4 108.03(14) . .
C1 C2 C4 106.13(13) . .
C2 C3 H3C 110.0(13) . .
C2 C3 H3B 111.6(14) . .
H3C C3 H3B 110.1(19) . .
C2 C3 H3A 104.7(12) . .
H3C C3 H3A 107.3(18) . .
H3B C3 H3A 112.8(19) . .
C2 C4 H4C 108.9(12) . .
C2 C4 H4B 108.3(12) . .
H4C C4 H4B 106.1(17) . .
C2 C4 H4A 111.0(13) . .
H4C C4 H4A 108.9(18) . .
H4B C4 H4A 113.5(18) . .
C2 C5 H5C 109.6(11) . .
C2 C5 H5B 112.1(13) . .
H5C C5 H5B 107.6(17) . .
C2 C5 H5A 110.5(12) . .
H5C C5 H5A 107.5(16) . .
H5B C5 H5A 109.4(17) . .
N1 C6 N3 115.69(13) . .
N1 C6 C7 125.56(13) . .
N3 C6 C7 118.74(13) . .
N1 C6 K1 62.32(7) . 3_565
N3 C6 K1 61.34(7) . 3_565
C7 C6 K1 153.11(10) . 3_565
N1 C6 K1 72.82(8) . .
N3 C6 K1 59.79(7) . .
C7 C6 K1 137.04(10) . .
K1 C6 K1 68.47(3) 3_565 .
C8 C7 C6 120.57(15) . .
C8 C7 H7 120.2(11) . .
C6 C7 H7 119.2(11) . .
C7 C8 C9 120.03(16) . .
C7 C8 H8 119.1(12) . .
C9 C8 H8 120.9(12) . .
C10 C9 C8 117.03(16) . .
C10 C9 H9 120.3(13) . .
C8 C9 H9 122.6(13) . .
N3 C10 C9 125.10(16) . .
N3 C10 H10 114.9(11) . .
C9 C10 H10 120.0(11) . .
C12 C11 C16 120.45(13) . .
C12 C11 N2 120.10(13) . .
C16 C11 N2 118.85(13) . .
C13 C12 C11 118.57(14) . .
C13 C12 C17 120.26(14) . .
C11 C12 C17 121.06(13) . .
C14 C13 C12 121.63(15) . .
C14 C13 H13 119.0(11) . .
C12 C13 H13 119.3(11) . .
C13 C14 C15 119.59(14) . .
C13 C14 H14 119.6(11) . .
C15 C14 H14 120.8(11) . .
C14 C15 C16 121.06(15) . .
C14 C15 H15 120.3(11) . .
C16 C15 H15 118.7(11) . .
C15 C16 C11 118.67(14) . .
C15 C16 C20 121.56(14) . .
C11 C16 C20 119.68(13) . .
C15 C16 K1 95.84(9) . 3_565
C11 C16 K1 95.72(8) . 3_565
C20 C16 K1 81.51(8) . 3_565
C12 C17 C18 113.24(14) . .
C12 C17 C19 109.70(13) . .
C18 C17 C19 111.02(14) . .
C12 C17 H17 107.8(11) . .
C18 C17 H17 109.0(11) . .
C19 C17 H17 105.7(11) . .
C17 C18 H18C 112.3(14) . .
C17 C18 H18B 111.4(12) . .
H18C C18 H18B 106.6(18) . .
C17 C18 H18A 111.7(13) . .
H18C C18 H18A 107.4(19) . .
H18B C18 H18A 107.2(18) . .
C17 C19 H19C 110.1(11) . .
C17 C19 H19B 111.6(12) . .
H19C C19 H19B 107.9(16) . .
C17 C19 H19A 108.9(12) . .
H19C C19 H19A 109.3(16) . .
H19B C19 H19A 109.0(17) . .
C16 C20 C21 114.13(14) . .
C16 C20 C22 110.26(14) . .
C21 C20 C22 109.45(14) . .
C16 C20 H20 107.1(10) . .
C21 C20 H20 107.4(10) . .
C22 C20 H20 108.2(10) . .
C20 C21 H21C 113.2(12) . .
C20 C21 H21B 109.3(12) . .
H21C C21 H21B 104.9(17) . .
C20 C21 H21A 110.2(12) . .
H21C C21 H21A 109.3(17) . .
H21B C21 H21A 109.8(17) . .
C20 C22 H22C 110.0(12) . .
C20 C22 H22B 110.2(12) . .
H22C C22 H22B 108.5(17) . .
C20 C22 H22A 109.3(12) . .
H22C C22 H22A 109.8(17) . .
H22B C22 H22A 108.9(17) . .
O1 C23 K1 49.29(10) . .
O1 C23 H23C 105.6(17) . .
K1 C23 H23C 75.1(17) . .
O1 C23 H23B 109.7(17) . .
K1 C23 H23B 157.3(16) . .
H23C C23 H23B 108(2) . .
O1 C23 H23A 111.2(14) . .
K1 C23 H23A 86.9(14) . .
H23C C23 H23A 110(2) . .
H23B C23 H23A 112(2) . .
O1 C24 C25 108.70(17) . .
O1 C24 K1 45.32(9) . .
C25 C24 K1 85.33(11) . .
O1 C24 H24B 110.1(11) . .
C25 C24 H24B 110.3(11) . .
K1 C24 H24B 83.6(11) . .
O1 C24 H24A 108.4(14) . .
C25 C24 H24A 109.3(14) . .
K1 C24 H24A 153.7(14) . .
H24B C24 H24A 110.0(17) . .
O2 C25 C24 109.68(16) . .
O2 C25 H25B 110.1(13) . .
C24 C25 H25B 111.7(13) . .
O2 C25 H25A 111.1(16) . .
C24 C25 H25A 108.3(16) . .
H25B C25 H25A 106(2) . .
O2 C26 H26B 109.0(16) . .
O2 C26 H26A 110.2(15) . .
H26B C26 H26A 110(2) . .
O2 C26 H26C 109.7(16) . .
H26B C26 H26C 110(2) . .
H26A C26 H26C 108(2) . .

loop_
_geom_bond_atom_site_label_1
_geom_bond_atom_site_label_2
_geom_bond_distance
_geom_bond_site_symmetry_2
K1 O1 2.7358(13) .
K1 N3 2.8019(13) .
K1 N3 2.8164(13) 3_565
K1 N1 2.8416(12) 3_565
K1 O2 2.8721(13) .
K1 N1 3.1090(12) .
K1 C6 3.2044(14) 3_565
K1 C6 3.2294(14) .
K1 C23 3.440(2) .
K1 C16 3.4408(14) 3_565
K1 C24 3.5394(19) .
K1 K1 3.6196(6) 3_565
O1 C24 1.416(2) .
O1 C23 1.417(3) .
O2 C26 1.418(3) .
O2 C25 1.429(3) .
N1 C6 1.3374(18) .
N1 C1 1.3901(18) .
N1 K1 2.8416(12) 3_565
N3 C10 1.344(2) .
N3 C6 1.3744(18) .
N3 K1 2.8164(13) 3_565
N2 C1 1.2875(18) .
N2 C11 1.4186(18) .
C1 C2 1.540(2) .
C2 C3 1.520(2) .
C2 C5 1.523(2) .
C2 C4 1.550(3) .
C3 H3C 0.99(2) .
C3 H3B 1.05(3) .
C3 H3A 0.99(2) .
C4 H4C 1.01(2) .
C4 H4B 1.01(2) .
C4 H4A 1.04(3) .
C5 H5C 0.99(2) .
C5 H5B 0.97(2) .
C5 H5A 1.02(2) .
C6 C7 1.432(2) .
C6 K1 3.2044(14) 3_565
C7 C8 1.364(2) .
C7 H7 0.975(19) .
C8 C9 1.398(3) .
C8 H8 0.98(2) .
C9 C10 1.375(3) .
C9 H9 0.95(2) .
C10 H10 0.981(19) .
C11 C12 1.407(2) .
C11 C16 1.413(2) .
C12 C13 1.398(2) .
C12 C17 1.518(2) .
C13 C14 1.379(2) .
C13 H13 0.98(2) .
C14 C15 1.389(2) .
C14 H14 0.955(19) .
C15 C16 1.400(2) .
C15 H15 0.977(19) .
C16 C20 1.522(2) .
C16 K1 3.4408(14) 3_565
C17 C18 1.526(2) .
C17 C19 1.528(2) .
C17 H17 0.971(19) .
C18 H18C 0.96(2) .
C18 H18B 1.00(2) .
C18 H18A 0.98(2) .
C19 H19C 0.989(19) .
C19 H19B 1.01(2) .
C19 H19A 1.01(2) .
C20 C21 1.528(2) .
C20 C22 1.534(2) .
C20 H20 0.955(17) .
C21 H21C 0.97(2) .
C21 H21B 1.02(2) .
C21 H21A 1.00(2) .
C22 H22C 0.98(2) .
C22 H22B 0.98(2) .
C22 H22A 0.98(2) .
C23 H23C 1.02(3) .
C23 H23B 1.01(3) .
C23 H23A 1.02(3) .
C24 C25 1.488(4) .
C24 H24B 0.99(2) .
C24 H24A 0.99(2) .
C25 H25B 1.02(2) .
C25 H25A 0.98(3) .
C26 H26B 0.98(3) .
C26 H26A 0.99(3) .
C26 H26C 0.98(3) .
